data_4515308
loop_
_publ_author_name
'Oh, Chan Seok'
'Pereira, Daniel de Sa'
'Han, Si Hyun'
'Park, Hee-Jun'
'Higginbotham, Heather F.'
'Monkman, Andrew P.'
'Lee, Jun Yeob'

_publ_section_title
;
 Dihedral Angle Control of Blue Thermally Activated Delayed Fluorescent
 Emitters through Donor Substitution Position for Efficient Reverse
 Intersystem Crossing.
;
_journal_issue 41
_journal_name_full 'ACS applied materials &amp; interfaces'
_journal_page_first 35420
_journal_page_last 35429
_journal_paper_doi 10.1021/acsami.8b10595
_journal_volume 10
_journal_year 2018
_chemical_formula_sum 'C45 H29 N5'
_chemical_formula_weight 639.73
_space_group_IT_number 14
_space_group_name_Hall '-P 2ybc'
_space_group_name_H-M_alt 'P 1 21/c 1'
_symmetry_cell_setting monoclinic
_symmetry_space_group_name_H-M 'P 1 21/c 1'
_atom_sites_solution_hydrogens geom
_atom_sites_solution_primary direct
_atom_sites_solution_secondary difmap
_audit_creation_method SHELXL-97
_cell_angle_alpha 90.00
_cell_angle_beta 91.629(2)
_cell_angle_gamma 90.00
_cell_formula_units_Z 4
_cell_length_a 9.4377(6)
_cell_length_b 19.5438(12)
_cell_length_c 17.6109(9)
_cell_measurement_reflns_used 8101
_cell_measurement_temperature 223(2)
_cell_measurement_theta_max 28.4
_cell_measurement_theta_min 2.3
_cell_volume 3247.0(3)
_computing_cell_refinement 'HKL Scalepack (Otwinowski & Minor 1997)'
_computing_data_collection 'Collect (Bruker AXS BV, 1997-2004)'
_computing_data_reduction 'HKL Denzo and Scalepack (Otwinowski & Minor 1997)'
_computing_molecular_graphics ORTEP32
_computing_structure_refinement 'SHELXL-97 (Sheldrick, 1997)'
_computing_structure_solution 'SHELXS-97 (Sheldrick, 1990)'
_diffrn_ambient_temperature 223(2)
_diffrn_detector_area_resol_mean 9
_diffrn_measured_fraction_theta_full 0.997
_diffrn_measured_fraction_theta_max 0.997
_diffrn_measurement_device_type KappaCCD
_diffrn_measurement_method CCD
_diffrn_radiation_monochromator graphite
_diffrn_radiation_source 'fine-focus sealed tube'
_diffrn_radiation_type 'Mo K\a'
_diffrn_radiation_wavelength 0.71073
_diffrn_reflns_av_R_equivalents 0.2393
_diffrn_reflns_av_sigmaI/netI 0.0940
_diffrn_reflns_limit_h_max 12
_diffrn_reflns_limit_h_min -12
_diffrn_reflns_limit_k_max 26
_diffrn_reflns_limit_k_min -26
_diffrn_reflns_limit_l_max 23
_diffrn_reflns_limit_l_min -23
_diffrn_reflns_number 108141
_diffrn_reflns_theta_full 28.38
_diffrn_reflns_theta_max 28.38
_diffrn_reflns_theta_min 2.31
_exptl_absorpt_coefficient_mu 0.078
_exptl_absorpt_correction_T_max 0.9938
_exptl_absorpt_correction_T_min 0.9853
_exptl_absorpt_correction_type empirical
_exptl_absorpt_process_details 'R. H. Blessing, Acta Crystallogr., Sect A 1995, 51, 33-38.'
_exptl_crystal_colour Colorless
_exptl_crystal_density_diffrn 1.309
_exptl_crystal_density_method 'not measured'
_exptl_crystal_description Needle
_exptl_crystal_F_000 1336
_exptl_crystal_size_max 0.19
_exptl_crystal_size_mid 0.12
_exptl_crystal_size_min 0.08
_refine_diff_density_max 0.319
_refine_diff_density_min -0.332
_refine_diff_density_rms 0.046
_refine_ls_extinction_method none
_refine_ls_goodness_of_fit_ref 1.052
_refine_ls_hydrogen_treatment constr
_refine_ls_matrix_type full
_refine_ls_number_parameters 451
_refine_ls_number_reflns 8101
_refine_ls_number_restraints 0
_refine_ls_restrained_S_all 1.052
_refine_ls_R_factor_all 0.1720
_refine_ls_R_factor_gt 0.0689
_refine_ls_shift/su_max 0.000
_refine_ls_shift/su_mean 0.000
_refine_ls_structure_factor_coef Fsqd
_refine_ls_weighting_details 'calc w=1/[\s^2^(Fo^2^)+(0.0351P)^2^+1.5492P] where P=(Fo^2^+2Fc^2^)/3'
_refine_ls_weighting_scheme calc
_refine_ls_wR_factor_gt 0.1083
_refine_ls_wR_factor_ref 0.1368
_reflns_number_gt 4084
_reflns_number_total 8101
_reflns_threshold_expression >2\s(I)
_cod_data_source_file am8b10595_si_003.cif
_cod_data_source_block no1
_cod_depositor_comments
;
The following automatic conversions were performed:

data item '_exptl_absorpt_correction_type' value 'Empirical' was
changed to 'empirical' in accordance with the
/home/data/users/saulius/crontab/automatic-downloads/current/ACS/lib/dictionaries/cif_core.dic
dictionary named 'cif_core.dic' version 2.4.2 last updated on
2011-04-26.

data item '_symmetry_cell_setting' value 'Monoclinic' was changed to
'monoclinic' in accordance with the
/home/data/users/saulius/crontab/automatic-downloads/current/ACS/lib/dictionaries/cif_core.dic
dictionary named 'cif_core.dic' version 2.4.2 last updated on
2011-04-26.

Automatic conversion script
Id: cif_fix_values 6909 2019-04-08 15:41:33Z antanas 
;
_cod_original_sg_symbol_H-M 'P 21/c'
_cod_database_code 4515308

loop_
_symmetry_equiv_pos_as_xyz
'x, y, z'
'-x, y+1/2, -z+1/2'
'-x, -y, -z'
'x, -y-1/2, z-1/2'

loop_
_atom_site_label
_atom_site_type_symbol
_atom_site_fract_x
_atom_site_fract_y
_atom_site_fract_z
_atom_site_U_iso_or_equiv
_atom_site_adp_type
_atom_site_occupancy
_atom_site_symmetry_multiplicity
_atom_site_calc_flag
_atom_site_refinement_flags
N5 N 0.6215(2) 0.52884(9) 0.92379(10) 0.0322(5) Uani 1 1 d .
C33 C 0.4943(2) 0.55888(11) 0.92340(12) 0.0281(5) Uani 1 1 d .
C40 C 0.4704(2) 0.61367(11) 0.97948(12) 0.0293(5) Uani 1 1 d .
C32 C 0.6398(2) 0.48142(11) 0.87017(12) 0.0303(5) Uani 1 1 d .
C41 C 0.3428(3) 0.64830(12) 0.97889(12) 0.0380(6) Uani 1 1 d .
H41 H 0.2707 0.6362 0.9435 0.046 Uiso 1 1 calc R
C34 C 0.7748(2) 0.44390(12) 0.86968(13) 0.0348(6) Uani 1 1 d .
C39 C 0.7995(3) 0.39459(13) 0.81562(14) 0.0425(6) Uani 1 1 d .
H39 H 0.7294 0.3854 0.7780 0.051 Uiso 1 1 calc R
C35 C 0.8778(3) 0.45475(16) 0.92541(19) 0.0745(11) Uani 1 1 d .
H35 H 0.8630 0.4875 0.9634 0.089 Uiso 1 1 calc R
C45 C 0.5761(3) 0.63179(12) 1.03211(13) 0.0385(6) Uani 1 1 d .
H45 H 0.6637 0.6089 1.0328 0.046 Uiso 1 1 calc R
C44 C 0.5523(3) 0.68368(13) 1.08361(14) 0.0455(7) Uani 1 1 d .
H44 H 0.6235 0.6957 1.1196 0.055 Uiso 1 1 calc R
C43 C 0.4249(3) 0.71780(13) 1.08243(14) 0.0479(7) Uani 1 1 d .
H43 H 0.4093 0.7530 1.1176 0.058 Uiso 1 1 calc R
C38 C 0.9248(3) 0.35867(15) 0.81570(17) 0.0580(8) Uani 1 1 d .
H38 H 0.9403 0.3257 0.7780 0.070 Uiso 1 1 calc R
C42 C 0.3204(3) 0.70064(13) 1.03003(14) 0.0468(7) Uani 1 1 d .
H42 H 0.2338 0.7244 1.0289 0.056 Uiso 1 1 calc R
C37 C 1.0263(3) 0.37103(17) 0.8705(2) 0.0807(11) Uani 1 1 d .
H37 H 1.1129 0.3472 0.8702 0.097 Uiso 1 1 calc R
C36 C 1.0019(4) 0.41805(19) 0.9259(2) 0.1038(16) Uani 1 1 d .
H36 H 1.0706 0.4254 0.9647 0.125 Uiso 1 1 calc R
N4 N 0.38702(19) 0.54357(9) 0.87484(10) 0.0296(4) Uani 1 1 d .
N3 N 0.54340(19) 0.46656(9) 0.81538(10) 0.0318(5) Uani 1 1 d .
N2 N 0.21214(19) 0.59919(9) 0.75339(10) 0.0295(4) Uani 1 1 d .
N1 N 0.0237(2) 0.42289(9) 0.58576(10) 0.0342(5) Uani 1 1 d .
C31 C 0.4197(2) 0.49914(11) 0.82089(12) 0.0288(5) Uani 1 1 d .
C29 C 0.3121(2) 0.48267(11) 0.76038(12) 0.0308(5) Uani 1 1 d .
C7 C -0.1773(3) 0.39948(12) 0.51642(13) 0.0346(6) Uani 1 1 d .
C12 C -0.1228(2) 0.43161(11) 0.58242(13) 0.0326(6) Uani 1 1 d .
C26 C 0.1187(2) 0.44302(11) 0.64586(13) 0.0331(6) Uani 1 1 d .
C6 C -0.0592(3) 0.37047(11) 0.47792(12) 0.0336(6) Uani 1 1 d .
C24 C 0.3293(2) 0.64251(11) 0.75525(12) 0.0300(5) Uani 1 1 d .
C30 C 0.2133(2) 0.52945(11) 0.73028(12) 0.0288(5) Uani 1 1 d .
C19 C 0.2941(3) 0.70259(11) 0.79437(13) 0.0366(6) Uani 1 1 d .
C25 C 0.1175(2) 0.50943(11) 0.67298(12) 0.0299(5) Uani 1 1 d .
H25 H 0.0519 0.5411 0.6526 0.036 Uiso 1 1 calc R
C2 C 0.1962(3) 0.36826(14) 0.49791(15) 0.0488(7) Uani 1 1 d .
H2 H 0.2779 0.3797 0.5270 0.059 Uiso 1 1 calc R
C13 C 0.1037(2) 0.63035(11) 0.79306(12) 0.0313(5) Uani 1 1 d .
C1 C 0.0634(3) 0.38612(11) 0.52169(13) 0.0339(6) Uani 1 1 d .
C23 C 0.4626(3) 0.63166(13) 0.72743(13) 0.0395(6) Uani 1 1 d .
H23 H 0.4832 0.5925 0.6988 0.047 Uiso 1 1 calc R
C5 C -0.0462(3) 0.33401(12) 0.41064(13) 0.0420(7) Uani 1 1 d .
H5 H -0.1273 0.3220 0.3814 0.050 Uiso 1 1 calc R
C27 C 0.2152(3) 0.39639(12) 0.67554(14) 0.0422(7) Uani 1 1 d .
H27 H 0.2147 0.3510 0.6579 0.051 Uiso 1 1 calc R
C18 C 0.1500(3) 0.69525(11) 0.81786(12) 0.0349(6) Uani 1 1 d .
C11 C -0.2099(3) 0.46297(13) 0.63364(15) 0.0435(6) Uani 1 1 d .
H11 H -0.1724 0.4837 0.6779 0.052 Uiso 1 1 calc R
C28 C 0.3118(3) 0.41640(11) 0.73078(14) 0.0400(6) Uani 1 1 d .
H28 H 0.3794 0.3847 0.7492 0.048 Uiso 1 1 calc R
C8 C -0.3229(3) 0.40095(14) 0.50116(16) 0.0516(7) Uani 1 1 d .
H8 H -0.3616 0.3804 0.4570 0.062 Uiso 1 1 calc R
C20 C 0.3984(3) 0.75152(13) 0.80832(15) 0.0527(8) Uani 1 1 d .
H20 H 0.3773 0.7922 0.8342 0.063 Uiso 1 1 calc R
C22 C 0.5651(3) 0.68075(15) 0.74343(15) 0.0525(8) Uani 1 1 d .
H22 H 0.6578 0.6742 0.7268 0.063 Uiso 1 1 calc R
C17 C 0.0603(3) 0.73471(13) 0.86157(14) 0.0507(7) Uani 1 1 d .
H17 H 0.0890 0.7783 0.8786 0.061 Uiso 1 1 calc R
C16 C -0.0700(4) 0.70956(15) 0.87954(17) 0.0600(8) Uani 1 1 d .
H16 H -0.1308 0.7361 0.9089 0.072 Uiso 1 1 calc R
C14 C -0.0274(3) 0.60482(13) 0.81129(14) 0.0430(6) Uani 1 1 d .
H14 H -0.0573 0.5613 0.7946 0.052 Uiso 1 1 calc R
C21 C 0.5328(4) 0.73944(16) 0.78366(17) 0.0606(9) Uani 1 1 d .
H21 H 0.6046 0.7717 0.7943 0.073 Uiso 1 1 calc R
C3 C 0.2060(3) 0.33316(14) 0.43020(16) 0.0565(8) Uani 1 1 d .
H3 H 0.2957 0.3208 0.4128 0.068 Uiso 1 1 calc R
C15 C -0.1129(3) 0.64519(15) 0.85482(16) 0.0541(8) Uani 1 1 d .
H15 H -0.2024 0.6288 0.8681 0.065 Uiso 1 1 calc R
C10 C -0.3536(3) 0.46283(15) 0.61771(17) 0.0584(8) Uani 1 1 d .
H10 H -0.4154 0.4833 0.6520 0.070 Uiso 1 1 calc R
C9 C -0.4086(3) 0.43289(16) 0.55166(19) 0.0634(9) Uani 1 1 d .
H9 H -0.5068 0.4346 0.5414 0.076 Uiso 1 1 calc R
C4 C 0.0854(3) 0.31584(13) 0.38739(15) 0.0525(8) Uani 1 1 d .
H4 H 0.0945 0.2913 0.3419 0.063 Uiso 1 1 calc R

loop_
_atom_site_aniso_label
_atom_site_aniso_U_11
_atom_site_aniso_U_22
_atom_site_aniso_U_33
_atom_site_aniso_U_23
_atom_site_aniso_U_13
_atom_site_aniso_U_12
N5 0.0348(12) 0.0285(10) 0.0329(11) -0.0032(9) -0.0064(9) 0.0011(9)
C33 0.0343(14) 0.0243(12) 0.0256(12) 0.0026(9) -0.0033(10) -0.0023(10)
C40 0.0362(14) 0.0255(12) 0.0260(12) 0.0029(10) -0.0012(10) -0.0001(10)
C32 0.0351(14) 0.0251(12) 0.0305(12) -0.0003(10) -0.0034(10) -0.0024(10)
C41 0.0447(16) 0.0394(14) 0.0295(13) -0.0035(11) -0.0064(11) 0.0055(12)
C34 0.0308(14) 0.0315(13) 0.0415(14) -0.0033(11) -0.0052(11) 0.0024(11)
C39 0.0426(16) 0.0438(15) 0.0407(15) -0.0052(12) -0.0070(12) 0.0079(13)
C35 0.0493(19) 0.072(2) 0.100(3) -0.0507(19) -0.0365(18) 0.0268(16)
C45 0.0428(15) 0.0330(14) 0.0393(14) -0.0059(11) -0.0070(12) 0.0007(12)
C44 0.0537(18) 0.0396(15) 0.0425(15) -0.0109(12) -0.0136(13) 0.0005(13)
C43 0.069(2) 0.0340(15) 0.0401(15) -0.0105(12) -0.0039(14) 0.0060(14)
C38 0.0521(19) 0.0566(18) 0.0648(19) -0.0169(15) -0.0039(15) 0.0157(15)
C42 0.0546(18) 0.0441(16) 0.0412(15) -0.0075(12) -0.0059(13) 0.0151(13)
C37 0.046(2) 0.074(2) 0.120(3) -0.040(2) -0.0233(19) 0.0260(17)
C36 0.058(2) 0.101(3) 0.148(4) -0.079(3) -0.057(2) 0.037(2)
N4 0.0343(11) 0.0268(10) 0.0275(10) -0.0006(8) -0.0051(9) -0.0009(8)
N3 0.0342(12) 0.0280(10) 0.0326(10) -0.0027(8) -0.0081(9) 0.0022(9)
N2 0.0317(11) 0.0206(10) 0.0358(11) -0.0042(8) -0.0066(9) -0.0010(9)
N1 0.0308(12) 0.0331(11) 0.0380(11) -0.0117(9) -0.0098(9) 0.0021(9)
C31 0.0333(14) 0.0231(12) 0.0297(12) 0.0020(10) -0.0056(10) -0.0015(10)
C29 0.0333(14) 0.0240(12) 0.0346(13) -0.0039(10) -0.0085(10) 0.0013(10)
C7 0.0390(15) 0.0292(13) 0.0350(13) 0.0047(10) -0.0107(11) -0.0041(11)
C12 0.0323(14) 0.0266(12) 0.0385(13) 0.0016(11) -0.0068(11) 0.0012(11)
C26 0.0337(14) 0.0279(13) 0.0371(13) -0.0064(10) -0.0088(11) 0.0009(11)
C6 0.0440(15) 0.0245(12) 0.0319(13) 0.0017(10) -0.0074(11) -0.0060(11)
C24 0.0354(14) 0.0240(12) 0.0301(12) 0.0051(10) -0.0103(11) -0.0038(11)
C30 0.0319(13) 0.0213(11) 0.0328(12) -0.0031(10) -0.0032(10) 0.0006(10)
C19 0.0534(17) 0.0225(12) 0.0332(13) 0.0042(10) -0.0136(12) -0.0046(12)
C25 0.0303(13) 0.0246(12) 0.0343(13) -0.0008(10) -0.0074(10) 0.0024(10)
C2 0.0387(17) 0.0507(17) 0.0569(17) -0.0152(14) 0.0008(13) -0.0025(13)
C13 0.0367(15) 0.0251(12) 0.0315(12) -0.0011(10) -0.0093(11) 0.0062(11)
C1 0.0396(15) 0.0256(12) 0.0361(13) -0.0045(10) -0.0041(11) -0.0042(11)
C23 0.0405(16) 0.0381(14) 0.0396(14) 0.0110(11) -0.0046(12) -0.0054(12)
C5 0.0605(19) 0.0318(14) 0.0331(14) -0.0019(11) -0.0095(13) -0.0100(13)
C27 0.0473(16) 0.0240(13) 0.0542(16) -0.0113(11) -0.0178(13) 0.0084(12)
C18 0.0503(17) 0.0217(12) 0.0323(13) -0.0011(10) -0.0090(12) 0.0053(11)
C11 0.0422(16) 0.0405(15) 0.0475(15) -0.0040(12) -0.0027(13) 0.0041(13)
C28 0.0424(16) 0.0247(13) 0.0516(15) -0.0058(11) -0.0179(12) 0.0081(11)
C8 0.0421(17) 0.0531(18) 0.0585(18) -0.0022(14) -0.0165(14) -0.0061(14)
C20 0.079(2) 0.0286(14) 0.0494(16) 0.0039(12) -0.0176(16) -0.0183(15)
C22 0.0458(18) 0.0608(19) 0.0500(17) 0.0238(15) -0.0108(14) -0.0193(15)
C17 0.078(2) 0.0269(14) 0.0466(16) -0.0057(12) -0.0038(15) 0.0152(15)
C16 0.071(2) 0.0490(19) 0.0608(19) -0.0017(15) 0.0088(16) 0.0256(17)
C14 0.0389(16) 0.0407(15) 0.0492(16) -0.0045(12) -0.0036(12) 0.0024(13)
C21 0.070(2) 0.052(2) 0.0589(19) 0.0195(16) -0.0217(17) -0.0354(17)
C3 0.059(2) 0.0534(18) 0.0579(18) -0.0142(15) 0.0125(15) -0.0004(15)
C15 0.0437(18) 0.061(2) 0.0583(18) 0.0032(15) 0.0070(14) 0.0137(15)
C10 0.0431(18) 0.0597(19) 0.073(2) -0.0058(16) 0.0074(15) 0.0070(15)
C9 0.0344(17) 0.069(2) 0.086(2) -0.0047(18) -0.0109(16) 0.0001(16)
C4 0.078(2) 0.0395(16) 0.0405(15) -0.0108(12) 0.0070(15) -0.0060(15)

loop_
_atom_type_symbol
_atom_type_description
_atom_type_scat_dispersion_real
_atom_type_scat_dispersion_imag
_atom_type_scat_source
C C 0.0033 0.0016 'International Tables Vol C Tables 4.2.6.8 and 6.1.1.4'
H H 0.0000 0.0000 'International Tables Vol C Tables 4.2.6.8 and 6.1.1.4'
N N 0.0061 0.0033 'International Tables Vol C Tables 4.2.6.8 and 6.1.1.4'

loop_
_geom_angle_atom_site_label_1
_geom_angle_atom_site_label_2
_geom_angle_atom_site_label_3
_geom_angle
C33 N5 C32 115.77(18)
N5 C33 N4 124.6(2)
N5 C33 C40 117.97(19)
N4 C33 C40 117.5(2)
C41 C40 C45 119.3(2)
C41 C40 C33 120.0(2)
C45 C40 C33 120.7(2)
N5 C32 N3 124.1(2)
N5 C32 C34 118.61(19)
N3 C32 C34 117.3(2)
C40 C41 C42 120.5(2)
C35 C34 C39 118.0(2)
C35 C34 C32 120.9(2)
C39 C34 C32 121.1(2)
C38 C39 C34 121.2(2)
C36 C35 C34 120.6(3)
C44 C45 C40 119.9(2)
C43 C44 C45 120.3(2)
C42 C43 C44 120.2(2)
C37 C38 C39 119.8(3)
C43 C42 C41 119.9(2)
C38 C37 C36 119.7(3)
C37 C36 C35 120.6(3)
C31 N4 C33 114.52(19)
C31 N3 C32 114.91(19)
C24 N2 C13 108.42(18)
C24 N2 C30 125.24(19)
C13 N2 C30 124.97(19)
C12 N1 C1 108.53(18)
C12 N1 C26 126.96(19)
C1 N1 C26 124.37(19)
N4 C31 N3 125.76(19)
N4 C31 C29 119.1(2)
N3 C31 C29 115.18(19)
C28 C29 C30 118.05(19)
C28 C29 C31 117.57(19)
C30 C29 C31 124.37(19)
C8 C7 C12 119.1(2)
C8 C7 C6 133.7(2)
C12 C7 C6 107.2(2)
C11 C12 N1 129.5(2)
C11 C12 C7 121.8(2)
N1 C12 C7 108.7(2)
C27 C26 C25 120.0(2)
C27 C26 N1 119.6(2)
C25 C26 N1 120.4(2)
C5 C6 C1 119.2(2)
C5 C6 C7 133.8(2)
C1 C6 C7 107.03(19)
C23 C24 N2 129.0(2)
C23 C24 C19 122.2(2)
N2 C24 C19 108.7(2)
C25 C30 C29 120.20(19)
C25 C30 N2 117.83(19)
C29 C30 N2 121.87(18)
C20 C19 C24 119.0(3)
C20 C19 C18 133.5(2)
C24 C19 C18 107.2(2)
C26 C25 C30 120.2(2)
C1 C2 C3 118.2(2)
C14 C13 N2 129.3(2)
C14 C13 C18 121.7(2)
N2 C13 C18 108.9(2)
C2 C1 N1 130.0(2)
C2 C1 C6 121.3(2)
N1 C1 C6 108.6(2)
C24 C23 C22 117.4(3)
C4 C5 C6 119.4(2)
C28 C27 C26 119.9(2)
C17 C18 C13 118.8(2)
C17 C18 C19 134.2(2)
C13 C18 C19 106.7(2)
C10 C11 C12 117.9(2)
C27 C28 C29 121.6(2)
C9 C8 C7 118.8(3)
C21 C20 C19 118.8(3)
C23 C22 C21 121.0(3)
C16 C17 C18 119.5(3)
C17 C16 C15 120.6(3)
C15 C14 C13 117.8(2)
C20 C21 C22 121.4(3)
C2 C3 C4 121.0(3)
C14 C15 C16 121.6(3)
C11 C10 C9 120.9(3)
C8 C9 C10 121.5(3)
C5 C4 C3 120.8(2)

loop_
_geom_bond_atom_site_label_1
_geom_bond_atom_site_label_2
_geom_bond_distance
N5 C33 1.336(3)
N5 C32 1.338(3)
C33 N4 1.340(3)
C33 C40 1.478(3)
C40 C41 1.381(3)
C40 C45 1.388(3)
C32 N3 1.339(3)
C32 C34 1.471(3)
C41 C42 1.383(3)
C34 C35 1.378(3)
C34 C39 1.379(3)
C39 C38 1.375(3)
C35 C36 1.373(4)
C45 C44 1.383(3)
C44 C43 1.374(3)
C43 C42 1.373(3)
C38 C37 1.363(4)
C37 C36 1.364(4)
N4 C31 1.330(3)
N3 C31 1.335(3)
N2 C24 1.392(3)
N2 C13 1.395(3)
N2 C30 1.423(3)
N1 C12 1.392(3)
N1 C1 1.398(3)
N1 C26 1.423(3)
C31 C29 1.486(3)
C29 C28 1.396(3)
C29 C30 1.399(3)
C7 C8 1.393(3)
C7 C12 1.406(3)
C7 C6 1.437(3)
C12 C11 1.381(3)
C26 C27 1.381(3)
C26 C25 1.383(3)
C6 C5 1.391(3)
C6 C1 1.406(3)
C24 C23 1.380(3)
C24 C19 1.406(3)
C30 C25 1.391(3)
C19 C20 1.389(3)
C19 C18 1.440(3)
C2 C1 1.377(3)
C2 C3 1.381(4)
C13 C14 1.380(3)
C13 C18 1.407(3)
C23 C22 1.385(3)
C5 C4 1.366(4)
C27 C28 1.371(3)
C18 C17 1.393(3)
C11 C10 1.377(3)
C8 C9 1.369(4)
C20 C21 1.373(4)
C22 C21 1.387(4)
C17 C16 1.369(4)
C16 C15 1.388(4)
C14 C15 1.377(4)
C3 C4 1.389(4)
C10 C9 1.389(4)
